data_7721032
loop_
_publ_author_name
'Lee, Do Nam'
'Son, Sooji'
'Gwon, Kihak'
'Kim, Youngmee'
'Kim, Sung-Jin'
'Choi, Seungwoo'
'Shin, Jae Ho'

_publ_section_title
;
 Linker-Dependent Nitric Oxide Storage and Release Behavior in Cu-Based
 Metal-Organic Frameworks
;
_journal_name_full 'Dalton Transactions'
_journal_paper_doi 10.1039/D6DT00515B
_journal_year 2026
_chemical_formula_sum 'C22 H22 Cu2 N2.125 O8.125'
_chemical_formula_weight 573.24
_chemical_name_common Cu(Glu)(bpe)@NO
_space_group_crystal_system monoclinic
_space_group_IT_number 15
_space_group_name_Hall '-C 2yc'
_space_group_name_H-M_alt 'C 1 2/c 1'
_atom_sites_solution_hydrogens geom
_audit_update_record
;
2023-01-20 deposited with the CCDC.	2026-05-08 downloaded from the CCDC.
;
_cell_angle_alpha 90
_cell_angle_beta 91.634(7)
_cell_angle_gamma 90
_cell_formula_units_Z 4
_cell_length_a 24.821(5)
_cell_length_b 13.172(3)
_cell_length_c 8.5615(18)
_cell_measurement_reflns_used 9621
_cell_measurement_temperature 223.(2)
_cell_measurement_theta_max 28.2993
_cell_measurement_theta_min 2.9082
_cell_volume 2798.0(10)
_computing_cell_refinement 'SAINT V8.40B (Bruker Nano, Inc., 2019)'
_computing_data_collection 'Bruker Instrument Service v2021.1.0.1'
_computing_data_reduction 'SAINT V8.40B (Bruker Nano, Inc., 2019)'
_computing_structure_refinement 'SHELXL-2018/3 (Sheldrick, 2018)'
_computing_structure_solution 'SHELXT 2018/2 (Sheldrick, 2018)'
_diffrn_ambient_temperature 223.(2)
_diffrn_detector_area_resol_mean 7.3910
_diffrn_measured_fraction_theta_full 0.987
_diffrn_measured_fraction_theta_max 0.987
_diffrn_measurement_device_type 'Bruker APEX-II CCD'
_diffrn_measurement_method '\f and \w scans'
_diffrn_radiation_type MoK\a
_diffrn_radiation_wavelength 0.71073
_diffrn_reflns_av_R_equivalents 0.1002
_diffrn_reflns_av_unetI/netI 0.0423
_diffrn_reflns_limit_h_max 33
_diffrn_reflns_limit_h_min -32
_diffrn_reflns_limit_k_max 17
_diffrn_reflns_limit_k_min -17
_diffrn_reflns_limit_l_max 11
_diffrn_reflns_limit_l_min -11
_diffrn_reflns_number 50633
_diffrn_reflns_theta_full 25.24
_diffrn_reflns_theta_max 28.38
_diffrn_reflns_theta_min 1.64
_diffrn_source_current 30.0
_diffrn_source_power 1.50
_diffrn_source_voltage 50
_exptl_absorpt_coefficient_mu 1.562
_exptl_absorpt_correction_T_max 0.94
_exptl_absorpt_correction_T_min 0.76
_exptl_absorpt_correction_type multi-scan
_exptl_absorpt_process_details
;
SADABS-2016/2 - Bruker AXS area detector scaling and absorption correction
;
_exptl_crystal_colour blue
_exptl_crystal_density_diffrn 1.352
_exptl_crystal_density_method 'not measured'
_exptl_crystal_description rod
_exptl_crystal_F_000 1160
_exptl_crystal_size_max 0.120
_exptl_crystal_size_mid 0.050
_exptl_crystal_size_min 0.040
_refine_diff_density_max 0.717
_refine_diff_density_min -0.490
_refine_ls_extinction_coef 0.0021(3)
_refine_ls_extinction_method 'SHELXL-2018/3 (Sheldrick 2018)'
_refine_ls_goodness_of_fit_ref 1.130
_refine_ls_hydrogen_treatment constr
_refine_ls_matrix_type full
_refine_ls_number_parameters 173
_refine_ls_number_reflns 3457
_refine_ls_number_restraints 13
_refine_ls_restrained_S_all 1.128
_refine_ls_R_factor_all 0.0705
_refine_ls_R_factor_gt 0.0534
_refine_ls_shift/su_max 0.001
_refine_ls_shift/su_mean 0.000
_refine_ls_structure_factor_coef Fsqd
_refine_ls_weighting_details 'w=1/[\s^2^(Fo^2^)+(0.0761P)^2^+5.3667P] where P=(Fo^2^+2Fc^2^)/3'
_refine_ls_weighting_scheme calc
_refine_ls_wR_factor_gt 0.1374
_refine_ls_wR_factor_ref 0.1456
_reflns_Friedel_coverage 0.000
_reflns_number_gt 2913
_reflns_number_total 3457
_reflns_threshold_expression 'I > 2\s(I)'
_cod_data_source_file d6dt00515b2.cif
_cod_data_source_block yy010
_cod_depositor_comments
;
The following automatic conversions were performed:

data item '_exptl_absorpt_correction_type' value 'Multi-Scan' was
changed to 'multi-scan' in accordance with the
/home/data/users/saulius/crontab/automatic-downloads/rss-feeds/RSC/lib/dictionaries/cif_core.dic
dictionary named 'cif_core.dic' version 2.4.2 last updated on
2011-04-26.

Automatic conversion script
Id: cif_fix_values 8170 2020-07-09 18:12:32Z antanas 
;
_cod_database_code 7721032
_platon_squeeze_void_probe_radius 1.20

loop_
_space_group_symop_operation_xyz
'x, y, z'
'-x, y, -z+1/2'
'x+1/2, y+1/2, z'
'-x+1/2, y+1/2, -z+1/2'
'-x, -y, -z'
'x, -y, z-1/2'
'-x+1/2, -y+1/2, -z'
'x+1/2, -y+1/2, z-1/2'

loop_
_atom_site_type_symbol
_atom_site_label
_atom_site_fract_x
_atom_site_fract_y
_atom_site_fract_z
_atom_site_U_iso_or_equiv
_atom_site_adp_type
_atom_site_calc_flag
_atom_site_refinement_flags_adp
_atom_site_refinement_flags_occupancy
_atom_site_refinement_flags_posn
_atom_site_occupancy
_atom_site_disorder_assembly
_atom_site_disorder_group
C C1 0.79125(15) 0.4205(3) 0.5725(4) 0.0219(7) Uani d . . . 1 . .
C C2 0.81530(17) 0.5210(3) 0.6236(4) 0.0302(8) Uani d . . . 1 . .
H H2A 0.854511 0.513305 0.633658 0.036 Uiso calc U . R 1 . .
H H2B 0.802084 0.537536 0.727374 0.036 Uiso calc U . R 1 . .
C C3 0.80286(16) 0.6099(3) 0.5148(4) 0.0269(8) Uani d . . . 1 . .
H H3A 0.763917 0.61304 0.493042 0.032 Uiso calc U . R 1 . .
H H3B 0.82067 0.599041 0.415448 0.032 Uiso calc U . R 1 . .
C C4 0.82196(16) 0.7109(3) 0.5863(4) 0.0258(8) Uani d . . . 1 . .
H H4A 0.861103 0.708462 0.604245 0.031 Uiso calc U . R 1 . .
H H4B 0.814006 0.765879 0.511991 0.031 Uiso calc U . R 1 . .
C C5 0.79512(15) 0.7341(2) 0.7398(4) 0.0212(7) Uani d . . . 1 . .
C C6 0.60064(16) 0.3182(3) 0.2510(5) 0.0299(8) Uani d . . . 1 . .
H H6 0.599364 0.247605 0.266952 0.036 Uiso calc U . R 1 . .
C C7 0.56159(16) 0.3622(3) 0.1560(4) 0.0318(8) Uani d . . . 1 . .
H H7 0.534173 0.322024 0.109861 0.038 Uiso calc U . R 1 . .
C C8 0.56270(15) 0.4657(3) 0.1284(4) 0.0284(8) Uani d . . . 1 . .
C C9 0.60468(16) 0.5200(3) 0.1984(5) 0.0349(9) Uani d . . . 1 . .
H H9 0.607578 0.590343 0.18221 0.042 Uiso calc U . R 1 . .
C C10 0.64203(16) 0.4701(3) 0.2918(5) 0.0321(9) Uani d . . . 1 . .
H H10 0.67045 0.507997 0.337359 0.039 Uiso calc U . R 1 . .
C C11 0.52165(16) 0.5199(3) 0.0322(5) 0.0341(9) Uani d . . . 1 . .
H H11 0.527228 0.589662 0.015836 0.041 Uiso calc U . R 1 . .
Cu Cu1 0.70616(2) 0.29561(3) 0.44580(4) 0.01904(16) Uani d . . . 1 . .
N N1 0.64012(12) 0.3708(2) 0.3212(3) 0.0251(6) Uani d . . . 1 . .
O O1 0.74515(11) 0.42018(18) 0.5110(3) 0.0324(6) Uani d . . . 1 . .
O O2 0.81927(11) 0.34326(18) 0.6002(3) 0.0287(6) Uani d . . . 1 . .
O O3 0.74753(11) 0.7065(2) 0.7531(3) 0.0290(6) Uani d . . . 1 . .
O O4 0.82280(12) 0.7789(2) 0.8436(3) 0.0332(6) Uani d . . . 1 . .
N N11 0.561(3) 0.873(3) 0.114(9) 0.07(2) Uani d U P D 0.0625 . .
O O11 0.5636(17) 0.785(3) 0.108(5) 0.027(8) Uani d U P D 0.0625 . .

loop_
_atom_site_aniso_label
_atom_site_aniso_U_11
_atom_site_aniso_U_22
_atom_site_aniso_U_33
_atom_site_aniso_U_12
_atom_site_aniso_U_13
_atom_site_aniso_U_23
C1 0.0307(19) 0.0168(15) 0.0181(15) -0.0004(13) -0.0027(14) -0.0010(12)
C2 0.045(2) 0.0172(16) 0.0279(18) -0.0008(15) -0.0148(16) -0.0015(13)
C3 0.044(2) 0.0188(16) 0.0180(15) -0.0005(15) -0.0012(15) 0.0001(13)
C4 0.038(2) 0.0187(16) 0.0212(16) -0.0046(15) 0.0010(14) 0.0007(13)
C5 0.0314(19) 0.0118(14) 0.0201(15) -0.0005(13) -0.0036(14) -0.0003(11)
C6 0.031(2) 0.0232(17) 0.035(2) 0.0034(15) -0.0102(16) 0.0017(14)
C7 0.029(2) 0.032(2) 0.0339(19) 0.0028(16) -0.0107(16) 0.0005(15)
C8 0.0233(18) 0.035(2) 0.0265(17) 0.0075(16) -0.0034(14) 0.0085(15)
C9 0.029(2) 0.030(2) 0.045(2) 0.0020(16) -0.0109(17) 0.0138(17)
C10 0.0257(19) 0.0291(19) 0.041(2) -0.0013(16) -0.0124(16) 0.0091(16)
C11 0.029(2) 0.037(2) 0.036(2) 0.0049(17) -0.0050(16) 0.0139(17)
Cu1 0.0240(3) 0.0143(2) 0.0184(2) 0.00350(16) -0.00555(15) 0.00199(14)
N1 0.0244(16) 0.0251(15) 0.0254(14) 0.0025(12) -0.0056(12) 0.0046(12)
O1 0.0376(16) 0.0181(13) 0.0404(15) 0.0012(11) -0.0165(13) -0.0029(11)
O2 0.0317(14) 0.0148(12) 0.0391(14) -0.0004(11) -0.0075(12) 0.0008(10)
O3 0.0278(14) 0.0370(15) 0.0221(12) -0.0038(11) -0.0020(10) -0.0078(10)
O4 0.0374(16) 0.0383(15) 0.0240(13) -0.0177(12) 0.0018(11) -0.0088(11)
N11 0.07(2) 0.07(2) 0.07(2) 0.000(2) 0.002(2) 0.000(2)
O11 0.026(8) 0.027(8) 0.027(8) 0.000(2) 0.001(2) 0.000(2)

loop_
_atom_type_symbol
_atom_type_description
_atom_type_scat_dispersion_real
_atom_type_scat_dispersion_imag
_atom_type_scat_source
C C 0.0033 0.0016 'International Tables Vol C Tables 4.2.6.8 and 6.1.1.4'
H H 0.0000 0.0000 'International Tables Vol C Tables 4.2.6.8 and 6.1.1.4'
Cu Cu 0.3201 1.2651 'International Tables Vol C Tables 4.2.6.8 and 6.1.1.4'
N N 0.0061 0.0033 'International Tables Vol C Tables 4.2.6.8 and 6.1.1.4'
O O 0.0106 0.0060 'International Tables Vol C Tables 4.2.6.8 and 6.1.1.4'

loop_
_geom_angle_atom_site_label_1
_geom_angle_atom_site_label_2
_geom_angle_atom_site_label_3
_geom_angle_site_symmetry_1
_geom_angle_site_symmetry_3
_geom_angle
_geom_angle_publ_flag
O1 C1 O2 . . 125.2(3) ?
O1 C1 C2 . . 118.4(3) ?
O2 C1 C2 . . 116.4(3) ?
C1 C2 C3 . . 115.1(3) ?
C1 C2 H2A . . 108.5 ?
C3 C2 H2A . . 108.5 ?
C1 C2 H2B . . 108.5 ?
C3 C2 H2B . . 108.5 ?
H2A C2 H2B . . 107.5 ?
C2 C3 C4 . . 111.6(3) ?
C2 C3 H3A . . 109.3 ?
C4 C3 H3A . . 109.3 ?
C2 C3 H3B . . 109.3 ?
C4 C3 H3B . . 109.3 ?
H3A C3 H3B . . 108.0 ?
C5 C4 C3 . . 112.4(3) ?
C5 C4 H4A . . 109.1 ?
C3 C4 H4A . . 109.1 ?
C5 C4 H4B . . 109.1 ?
C3 C4 H4B . . 109.1 ?
H4A C4 H4B . . 107.9 ?
O3 C5 O4 . . 125.1(3) ?
O3 C5 C4 . . 117.4(3) ?
O4 C5 C4 . . 117.5(3) ?
N1 C6 C7 . . 123.0(3) ?
N1 C6 H6 . . 118.5 ?
C7 C6 H6 . . 118.5 ?
C6 C7 C8 . . 119.9(4) ?
C6 C7 H7 . . 120.0 ?
C8 C7 H7 . . 120.0 ?
C7 C8 C9 . . 116.9(3) ?
C7 C8 C11 . . 123.7(4) ?
C9 C8 C11 . . 119.4(4) ?
C10 C9 C8 . . 119.4(4) ?
C10 C9 H9 . . 120.3 ?
C8 C9 H9 . . 120.3 ?
N1 C10 C9 . . 123.5(4) ?
N1 C10 H10 . . 118.2 ?
C9 C10 H10 . . 118.2 ?
C11 C11 C8 5_665 . 126.1(5) ?
C11 C11 H11 5_665 . 117.0 ?
C8 C11 H11 . . 117.0 ?
O3 Cu1 O2 6_565 7_656 89.48(11) ?
O3 Cu1 O4 6_565 4_646 167.74(10) ?
O2 Cu1 O4 7_656 4_646 87.50(12) ?
O3 Cu1 O1 6_565 . 89.19(12) ?
O2 Cu1 O1 7_656 . 167.93(10) ?
O4 Cu1 O1 4_646 . 91.29(12) ?
O3 Cu1 N1 6_565 . 89.96(11) ?
O2 Cu1 N1 7_656 . 95.28(11) ?
O4 Cu1 N1 4_646 . 102.15(11) ?
O1 Cu1 N1 . . 96.72(11) ?
O3 Cu1 Cu1 6_565 7_656 80.98(8) ?
O2 Cu1 Cu1 7_656 7_656 84.48(8) ?
O4 Cu1 Cu1 4_646 7_656 86.91(8) ?
O1 Cu1 Cu1 . 7_656 83.46(8) ?
N1 Cu1 Cu1 . 7_656 170.93(8) ?
C6 N1 C10 . . 117.1(3) ?
C6 N1 Cu1 . . 121.4(2) ?
C10 N1 Cu1 . . 120.7(2) ?
C1 O1 Cu1 . . 123.9(2) ?
C1 O2 Cu1 . 7_656 122.9(2) ?
C5 O3 Cu1 . 6_566 126.9(2) ?
C5 O4 Cu1 . 4_656 119.5(2) ?

loop_
_geom_bond_atom_site_label_1
_geom_bond_atom_site_label_2
_geom_bond_site_symmetry_2
_geom_bond_distance
_geom_bond_publ_flag
C1 O1 . 1.246(4) ?
C1 O2 . 1.251(4) ?
C1 C2 . 1.512(5) ?
C2 C3 . 1.522(5) ?
C2 H2A . 0.98 ?
C2 H2B . 0.98 ?
C3 C4 . 1.534(5) ?
C3 H3A . 0.98 ?
C3 H3B . 0.98 ?
C4 C5 . 1.521(5) ?
C4 H4A . 0.98 ?
C4 H4B . 0.98 ?
C5 O3 . 1.244(4) ?
C5 O4 . 1.255(4) ?
C6 N1 . 1.330(5) ?
C6 C7 . 1.376(5) ?
C6 H6 . 0.94 ?
C7 C8 . 1.384(5) ?
C7 H7 . 0.94 ?
C8 C9 . 1.386(6) ?
C8 C11 . 1.476(5) ?
C9 C10 . 1.374(5) ?
C9 H9 . 0.94 ?
C10 N1 . 1.333(5) ?
C10 H10 . 0.94 ?
C11 C11 5_665 1.304(8) ?
C11 H11 . 0.94 ?
Cu1 O3 6_565 1.968(3) ?
Cu1 O2 7_656 1.971(2) ?
Cu1 O4 4_646 1.972(3) ?
Cu1 O1 . 1.977(3) ?
Cu1 N1 . 2.169(3) ?
Cu1 Cu1 7_656 2.6317(9) ?
N11 O11 . 1.15(2) ?

loop_
_platon_squeeze_void_nr
_platon_squeeze_void_average_x
_platon_squeeze_void_average_y
_platon_squeeze_void_average_z
_platon_squeeze_void_volume
_platon_squeeze_void_count_electrons
_platon_squeeze_void_content
1 0.500 0.000 -0.028 192 44 ' '
2 1.000 0.500 -0.071 192 44 ' '
